data_4310236
loop_
_publ_author_name
'Elisabetta Iengo'
'Ennio Zangrando'
'Marco Bellini'
'Enzo Alessio'
'Anna Prodi'
'Claudio Chiorboli'
'Franco Scandola'

_publ_contact_author_address
;
Dipartimento di Scienze Chimiche
Universit\`a di Trieste
Trieste 34127
Italy
;
_publ_contact_author_email zangrando@univ.trieste.it
_publ_contact_author_name 'Prof Ennio Zangrando'
_publ_section_title
;
Pyridylporphyrin Metallacycles with a Slipped Cofacial Geometry:
Spectroscopic, X-ray, and Photophysical Characterization
;
_journal_name_full 'Inorganic Chemistry'
_journal_page_first 9752
_journal_page_last 9762
_journal_paper_doi 10.1021/ic051210l
_journal_volume 44
_journal_year 2005
_chemical_formula_moiety 'C88 H56 Cl4 N12 O4 Ru2, 1.5(C6 H14), 2(C H Cl3)'
_chemical_formula_sum 'C99 H79 Cl10 N12 O4 Ru2'
_chemical_formula_weight 2057.38
_chemical_name_systematic
;
 bis[trans,cis,cis-dichloro-dicarbonyl-
 bis(5,10-bis(3'-pyridyl)-15,20-diphenyl-porphyrin)-
 -ruthenium(II)] n-hexane chloroform solvate
;
_space_group_IT_number 14
_symmetry_cell_setting monoclinic
_symmetry_space_group_name_Hall '-P 2ybc'
_symmetry_space_group_name_H-M 'P 1 21/c 1'
_atom_sites_solution_hydrogens geom
_atom_sites_solution_primary direct
_atom_sites_solution_secondary difmap
_audit_creation_method SHELXL-97
_cell_angle_alpha 90.00
_cell_angle_beta 107.72(3)
_cell_angle_gamma 90.00
_cell_formula_units_Z 2
_cell_length_a 19.220(5)
_cell_length_b 17.341(5)
_cell_length_c 15.145(4)
_cell_measurement_temperature 100(2)
_cell_volume 4808(2)
_computing_cell_refinement 'Mosflm (Acta Cryst. D50, 760, 1994)'
_computing_data_reduction 'Scala (Acta Cryst. D50, 760, 1994)'
_computing_molecular_graphics 'Ortep3/windows (Farrugia,1997)'
_computing_publication_material 'Wingx 1.64.05 (Farrugia, 1999)'
_computing_structure_refinement 'SHELX97 (Sheldrick, 1998)'
_computing_structure_solution 'SHELX97 (Sheldrick, 1998)'
_diffrn_ambient_temperature 100(2)
_diffrn_measured_fraction_theta_full 0.923
_diffrn_measured_fraction_theta_max 0.923
_diffrn_measurement_device_type 'CCD MarResearch'
_diffrn_measurement_method 'CCD rotation images, thick slices'
_diffrn_radiation_monochromator Si111
_diffrn_radiation_source 'Elettra Synchrotron, Trieste (Italy)'
_diffrn_radiation_type synchrotron
_diffrn_radiation_wavelength 1.00000
_diffrn_reflns_av_R_equivalents 0.0570
_diffrn_reflns_av_sigmaI/netI 0.0643
_diffrn_reflns_limit_h_max 18
_diffrn_reflns_limit_h_min 0
_diffrn_reflns_limit_k_max 0
_diffrn_reflns_limit_k_min -16
_diffrn_reflns_limit_l_max 13
_diffrn_reflns_limit_l_min -14
_diffrn_reflns_number 18728
_diffrn_reflns_theta_full 29.28
_diffrn_reflns_theta_max 29.28
_diffrn_reflns_theta_min 3.54
_exptl_absorpt_coefficient_mu 1.966
_exptl_absorpt_correction_type none
_exptl_crystal_colour purple
_exptl_crystal_density_diffrn 1.421
_exptl_crystal_density_method 'not measured'
_exptl_crystal_description 'thin plate'
_exptl_crystal_F_000 2094
_refine_diff_density_max 1.016
_refine_diff_density_min -1.091
_refine_diff_density_rms 0.089
_refine_ls_extinction_method none
_refine_ls_goodness_of_fit_ref 1.082
_refine_ls_hydrogen_treatment mixed
_refine_ls_matrix_type full
_refine_ls_number_parameters 546
_refine_ls_number_reflns 4351
_refine_ls_number_restraints 0
_refine_ls_restrained_S_all 1.082
_refine_ls_R_factor_all 0.0938
_refine_ls_R_factor_gt 0.0884
_refine_ls_shift/su_max 0.001
_refine_ls_shift/su_mean 0.000
_refine_ls_structure_factor_coef Fsqd
_refine_ls_weighting_details 'calc w=1/[\s^2^(Fo^2^)+(0.1348P)^2^+21.0327P] where P=(Fo^2^+2Fc^2^)/3'
_refine_ls_weighting_scheme calc
_refine_ls_wR_factor_gt 0.2455
_refine_ls_wR_factor_ref 0.2557
_reflns_number_gt 3994
_reflns_number_total 4351
_reflns_threshold_expression >2sigma(I)
_cod_data_source_file ic051210lsi20050721_042745_2.cif
_cod_data_source_block 2
_cod_original_sg_symbol_H-M 'P 21/c'
_cod_database_code 4310236

loop_
_symmetry_equiv_pos_as_xyz
'x, y, z'
'-x, y+1/2, -z+1/2'
'-x, -y, -z'
'x, -y-1/2, z-1/2'

loop_
_atom_site_label
_atom_site_type_symbol
_atom_site_fract_x
_atom_site_fract_y
_atom_site_fract_z
_atom_site_U_iso_or_equiv
_atom_site_adp_type
_atom_site_occupancy
_atom_site_symmetry_multiplicity
_atom_site_calc_flag
_atom_site_refinement_flags
_atom_site_disorder_assembly
_atom_site_disorder_group
Ru Ru 0.85430(4) 0.46188(4) 0.81921(5) 0.0661(5) Uani 1 1 d . . .
Cl1 Cl 0.89446(13) 0.45783(15) 0.68446(18) 0.0770(8) Uani 1 1 d . . .
Cl2 Cl 0.80694(14) 0.46836(15) 0.94697(18) 0.0776(8) Uani 1 1 d . . .
C1a C 0.9344(6) 0.5229(6) 0.8832(7) 0.069(3) Uani 1 1 d . . .
C2a C 0.9069(5) 0.3727(7) 0.8714(7) 0.074(3) Uani 1 1 d . . .
O1a O 0.9810(4) 0.5612(5) 0.9220(5) 0.087(2) Uani 1 1 d . . .
O2a O 0.9383(4) 0.3214(5) 0.9059(6) 0.095(2) Uani 1 1 d . . .
N1 N 0.5347(4) 0.3784(4) 0.3597(6) 0.072(2) Uani 1 1 d . . .
N2 N 0.4768(5) 0.3792(5) 0.1555(6) 0.080(2) Uani 1 1 d . . .
H52 H 0.5207 0.3837 0.1956 0.096 Uiso 1 1 calc R . .
N3 N 0.6249(5) 0.3751(5) 0.1519(6) 0.076(2) Uani 1 1 d . . .
N4 N 0.6833(4) 0.3722(4) 0.3555(5) 0.069(2) Uani 1 1 d . . .
H54 H 0.6410 0.3850 0.3159 0.083 Uiso 1 1 calc R . .
N5 N 0.7589(4) 0.3953(5) 0.7444(6) 0.065(2) Uani 1 1 d . . .
N6 N 0.2109(4) 0.4396(5) 0.2381(6) 0.071(2) Uani 1 1 d . . .
C1 C 0.5676(5) 0.3816(5) 0.4548(7) 0.069(3) Uani 1 1 d . . .
C2 C 0.5167(5) 0.3951(6) 0.5034(7) 0.073(3) Uani 1 1 d . . .
H2 H 0.5275 0.4019 0.5684 0.088 Uiso 1 1 calc R . .
C3 C 0.4493(6) 0.3963(6) 0.4396(8) 0.082(3) Uani 1 1 d . . .
H3 H 0.4040 0.4034 0.4515 0.098 Uiso 1 1 calc R . .
C4 C 0.4600(5) 0.3847(6) 0.3494(7) 0.073(3) Uani 1 1 d . . .
C5 C 0.4044(5) 0.3794(6) 0.2658(7) 0.074(3) Uani 1 1 d . . .
C6 C 0.4124(6) 0.3757(6) 0.1769(8) 0.077(3) Uani 1 1 d . . .
C7 C 0.3539(6) 0.3676(7) 0.0921(8) 0.094(4) Uani 1 1 d . . .
H7 H 0.3033 0.3643 0.0859 0.113 Uiso 1 1 calc R . .
C8 C 0.3848(7) 0.3654(7) 0.0219(10) 0.101(4) Uani 1 1 d . . .
H8 H 0.3590 0.3589 -0.0420 0.121 Uiso 1 1 calc R . .
C9 C 0.4611(6) 0.3744(6) 0.0593(8) 0.081(3) Uani 1 1 d . . .
C10 C 0.5147(7) 0.3769(6) 0.0127(8) 0.082(3) Uani 1 1 d . . .
C11 C 0.5903(7) 0.3798(6) 0.0560(7) 0.078(3) Uani 1 1 d . . .
C12 C 0.6452(7) 0.3867(6) 0.0075(8) 0.086(3) Uani 1 1 d . . .
H12 H 0.6356 0.3940 -0.0573 0.103 Uiso 1 1 calc R . .
C13 C 0.7117(7) 0.3811(6) 0.0706(8) 0.091(3) Uani 1 1 d . . .
H13 H 0.7577 0.3816 0.0595 0.109 Uiso 1 1 calc R . .
C14 C 0.6974(6) 0.3737(5) 0.1628(7) 0.074(3) Uani 1 1 d . . .
C15 C 0.7552(5) 0.3645(6) 0.2459(8) 0.073(3) Uani 1 1 d . . .
C16 C 0.7452(5) 0.3603(6) 0.3323(7) 0.070(3) Uani 1 1 d . . .
C17 C 0.8029(6) 0.3409(6) 0.4192(7) 0.079(3) Uani 1 1 d . . .
H17 H 0.8526 0.3303 0.4252 0.094 Uiso 1 1 calc R . .
C18 C 0.7717(5) 0.3409(6) 0.4893(7) 0.076(3) Uani 1 1 d . . .
H18 H 0.7959 0.3295 0.5526 0.091 Uiso 1 1 calc R . .
C19 C 0.6952(5) 0.3615(6) 0.4499(7) 0.072(3) Uani 1 1 d . . .
C20 C 0.6446(5) 0.3703(6) 0.4975(7) 0.069(3) Uani 1 1 d . . .
C21 C 0.6694(5) 0.3612(6) 0.5995(7) 0.070(3) Uani 1 1 d . . .
C22 C 0.7305(5) 0.4039(5) 0.6540(7) 0.065(2) Uani 1 1 d . . .
H22 H 0.7520 0.4406 0.6237 0.078 Uiso 1 1 calc R . .
C23 C 0.7273(5) 0.3454(6) 0.7883(7) 0.066(3) Uani 1 1 d . . .
H23 H 0.7482 0.3385 0.8532 0.079 Uiso 1 1 calc R . .
C24 C 0.6670(5) 0.3047(6) 0.7436(8) 0.072(3) Uani 1 1 d . . .
H24 H 0.6443 0.2721 0.7771 0.086 Uiso 1 1 calc R . .
C25 C 0.6384(5) 0.3112(6) 0.6470(7) 0.070(3) Uani 1 1 d . . .
H25 H 0.5974 0.2809 0.6143 0.083 Uiso 1 1 calc R . .
C26 C 0.3290(6) 0.3755(6) 0.2707(7) 0.081(3) Uani 1 1 d . . .
C27 C 0.2795(6) 0.4370(6) 0.2334(7) 0.072(3) Uani 1 1 d . . .
H27 H 0.2960 0.4783 0.2037 0.087 Uiso 1 1 calc R . .
C28 C 0.1860(6) 0.3809(7) 0.2771(8) 0.091(3) Uani 1 1 d . . .
H28 H 0.1374 0.3827 0.2799 0.109 Uiso 1 1 calc R . .
C29 C 0.2295(7) 0.3170(8) 0.3139(10) 0.113(4) Uani 1 1 d . . .
H29 H 0.2107 0.2761 0.3416 0.136 Uiso 1 1 calc R . .
C30 C 0.3013(7) 0.3144(7) 0.3092(10) 0.105(4) Uani 1 1 d . . .
H30 H 0.3311 0.2707 0.3323 0.126 Uiso 1 1 calc R . .
C31 C 0.4880(6) 0.3747(6) -0.0906(7) 0.080(3) Uani 1 1 d . . .
C32 C 0.4418(8) 0.4303(8) -0.1388(9) 0.114(4) Uani 1 1 d . . .
H32 H 0.4271 0.4706 -0.1059 0.137 Uiso 1 1 calc R . .
C33 C 0.4156(8) 0.4293(8) -0.2356(8) 0.113(5) Uani 1 1 d . . .
H33 H 0.3833 0.4682 -0.2687 0.136 Uiso 1 1 calc R . .
C34 C 0.4380(7) 0.3699(8) -0.2820(8) 0.101(4) Uani 1 1 d . . .
H34 H 0.4237 0.3695 -0.3478 0.121 Uiso 1 1 calc R . .
C35 C 0.4803(6) 0.3124(6) -0.2329(8) 0.082(3) Uani 1 1 d . . .
H35 H 0.4932 0.2701 -0.2647 0.099 Uiso 1 1 calc R . .
C36 C 0.5045(6) 0.3145(6) -0.1387(7) 0.074(3) Uani 1 1 d . . .
H36 H 0.5335 0.2733 -0.1058 0.089 Uiso 1 1 calc R . .
C37 C 0.8304(6) 0.3506(6) 0.2409(8) 0.082(3) Uani 1 1 d . . .
C38 C 0.8469(7) 0.2833(7) 0.2011(8) 0.088(3) Uani 1 1 d . . .
H38 H 0.8089 0.2474 0.1749 0.106 Uiso 1 1 calc R . .
C39 C 0.9162(6) 0.2671(7) 0.1987(9) 0.095(3) Uani 1 1 d . . .
H39 H 0.9266 0.2199 0.1734 0.114 Uiso 1 1 calc R . .
C40 C 0.9698(7) 0.3205(9) 0.2336(9) 0.101(4) Uani 1 1 d . . .
H40 H 1.0176 0.3106 0.2306 0.121 Uiso 1 1 calc R . .
C41 C 0.9564(7) 0.3882(8) 0.2729(9) 0.100(4) Uani 1 1 d . . .
H41 H 0.9942 0.4250 0.2956 0.120 Uiso 1 1 calc R . .
C42 C 0.8874(6) 0.4019(7) 0.2791(8) 0.091(3) Uani 1 1 d . . .
H42 H 0.8786 0.4469 0.3098 0.109 Uiso 1 1 calc R . .
C1S C 0.1487(6) 0.4060(6) 0.8744(8) 0.088(3) Uani 1 1 d . . .
H1S H 0.1550 0.4536 0.9134 0.106 Uiso 1 1 calc R . .
Cl3 Cl 0.1564(2) 0.3263(2) 0.9487(3) 0.1182(12) Uani 1 1 d . . .
Cl4 Cl 0.06258(16) 0.4098(2) 0.7953(2) 0.1081(11) Uani 1 1 d . . .
Cl5 Cl 0.21819(16) 0.4055(2) 0.8226(2) 0.1067(11) Uani 1 1 d . . .
C1E C 0.2834(7) 0.0704(10) 0.0268(11) 0.143(3) Uani 0.75 1 d PG . .
H1E1 H 0.3039 0.1174 0.0608 0.215 Uiso 0.75 1 calc PR . .
H1E2 H 0.2736 0.0792 -0.0398 0.215 Uiso 0.75 1 calc PR . .
H1E3 H 0.3185 0.0281 0.0467 0.215 Uiso 0.75 1 calc PR . .
C2E C 0.2137(7) 0.0499(8) 0.0461(11) 0.143(3) Uani 0.75 1 d PG . .
H2E1 H 0.1930 0.0035 0.0094 0.172 Uiso 0.75 1 calc PR . .
H2E2 H 0.2255 0.0359 0.1124 0.172 Uiso 0.75 1 calc PR . .
C3E C 0.1564(6) 0.1107(7) 0.0254(8) 0.143(3) Uani 0.75 1 d PG . .
H3E1 H 0.1778 0.1585 0.0583 0.172 Uiso 0.75 1 calc PR . .
H3E2 H 0.1413 0.1218 -0.0419 0.172 Uiso 0.75 1 calc PR . .
C4E C 0.0931(6) 0.0914(6) 0.0510(8) 0.143(3) Uani 0.75 1 d PG . .
H4E1 H 0.1086 0.0817 0.1186 0.172 Uiso 0.75 1 calc PR . .
H4E2 H 0.0735 0.0423 0.0201 0.172 Uiso 0.75 1 calc PR . .
C5E C 0.0296(7) 0.1507(8) 0.0288(10) 0.143(3) Uani 0.75 1 d PG . .
H5E1 H 0.0500 0.2015 0.0534 0.172 Uiso 0.75 1 calc PR . .
H5E2 H 0.0096 0.1557 -0.0394 0.172 Uiso 0.75 1 calc PR . .
C6E C -0.0295(7) 0.1335(10) 0.0644(11) 0.143(3) Uani 0.75 1 d PG . .
H6E1 H -0.0119 0.1345 0.1323 0.215 Uiso 0.75 1 calc PR . .
H6E2 H -0.0489 0.0822 0.0433 0.215 Uiso 0.75 1 calc PR . .
H6E3 H -0.0682 0.1721 0.0421 0.215 Uiso 0.75 1 calc PR . .

loop_
_atom_site_aniso_label
_atom_site_aniso_U_11
_atom_site_aniso_U_22
_atom_site_aniso_U_33
_atom_site_aniso_U_23
_atom_site_aniso_U_13
_atom_site_aniso_U_12
Ru 0.0488(7) 0.0795(8) 0.0606(7) 0.0005(4) 0.0029(4) 0.0011(4)
Cl1 0.0538(15) 0.103(2) 0.0677(16) -0.0023(13) 0.0089(12) -0.0075(12)
Cl2 0.0672(16) 0.0956(19) 0.0635(16) -0.0021(12) 0.0103(13) 0.0025(12)
C1a 0.052(6) 0.072(6) 0.072(7) 0.005(5) 0.003(5) 0.003(5)
C2a 0.048(6) 0.080(7) 0.078(7) 0.001(6) -0.004(5) 0.010(5)
O1a 0.072(5) 0.096(5) 0.080(5) -0.006(4) 0.005(4) -0.011(4)
O2a 0.066(5) 0.097(6) 0.108(6) 0.004(5) 0.006(4) 0.012(4)
N1 0.060(6) 0.071(5) 0.071(6) -0.004(4) 0.000(4) 0.002(4)
N2 0.068(6) 0.086(6) 0.072(6) -0.006(4) 0.001(5) 0.014(4)
N3 0.067(6) 0.069(5) 0.083(7) -0.004(4) 0.012(5) 0.003(4)
N4 0.059(5) 0.076(5) 0.059(5) -0.004(4) -0.002(4) 0.004(4)
N5 0.048(4) 0.080(5) 0.066(6) -0.001(4) 0.015(4) 0.007(4)
N6 0.048(5) 0.082(6) 0.073(5) 0.006(4) 0.002(4) -0.002(4)
C1 0.051(6) 0.069(6) 0.078(7) -0.007(5) 0.005(6) 0.000(5)
C2 0.047(6) 0.089(7) 0.070(6) 0.004(5) -0.001(6) 0.001(5)
C3 0.073(8) 0.087(7) 0.082(8) 0.000(6) 0.019(6) 0.010(5)
C4 0.050(7) 0.076(7) 0.080(8) 0.000(5) -0.002(6) 0.002(5)
C5 0.049(6) 0.078(7) 0.078(8) -0.005(5) -0.004(6) 0.008(5)
C6 0.065(7) 0.071(6) 0.083(9) -0.005(5) 0.001(6) 0.017(5)
C7 0.069(7) 0.117(9) 0.079(8) -0.016(7) -0.004(7) 0.023(6)
C8 0.077(8) 0.102(9) 0.092(9) -0.020(7) -0.020(8) 0.024(6)
C9 0.077(8) 0.078(7) 0.075(8) -0.015(5) 0.003(7) 0.013(6)
C10 0.082(8) 0.065(6) 0.081(8) -0.004(5) -0.001(7) 0.021(5)
C11 0.094(9) 0.072(7) 0.061(7) -0.003(5) 0.015(7) 0.008(6)
C12 0.091(8) 0.080(7) 0.065(7) 0.002(5) -0.007(7) -0.010(6)
C13 0.107(10) 0.084(7) 0.083(8) -0.002(6) 0.031(8) -0.020(6)
C14 0.084(8) 0.066(6) 0.064(7) 0.000(5) 0.010(6) -0.013(5)
C15 0.068(7) 0.066(6) 0.085(8) -0.006(5) 0.021(6) -0.007(5)
C16 0.056(6) 0.071(6) 0.076(8) -0.010(5) 0.009(6) -0.003(5)
C17 0.071(7) 0.080(7) 0.078(7) -0.005(5) 0.013(6) 0.006(5)
C18 0.054(6) 0.094(7) 0.069(7) -0.009(5) 0.002(5) 0.007(5)
C19 0.064(7) 0.072(6) 0.070(7) -0.009(5) 0.005(6) -0.003(5)
C20 0.060(7) 0.075(6) 0.061(6) -0.005(5) 0.000(5) -0.001(5)
C21 0.053(6) 0.074(6) 0.077(7) -0.004(5) 0.011(6) 0.009(5)
C22 0.052(6) 0.072(6) 0.066(7) -0.002(5) 0.010(5) 0.002(5)
C23 0.049(6) 0.073(6) 0.067(6) 0.000(5) 0.005(5) 0.009(5)
C24 0.056(6) 0.074(6) 0.084(8) 0.002(5) 0.019(6) 0.005(5)
C25 0.045(5) 0.072(6) 0.080(8) -0.008(5) 0.002(5) 0.000(5)
C26 0.066(7) 0.079(7) 0.080(7) -0.011(6) -0.005(6) 0.005(6)
C27 0.064(7) 0.076(7) 0.067(6) -0.004(5) 0.004(5) -0.001(6)
C28 0.056(6) 0.093(8) 0.106(9) 0.017(7) -0.001(6) -0.002(6)
C29 0.075(9) 0.098(9) 0.150(12) 0.028(8) 0.008(8) -0.008(7)
C30 0.069(8) 0.079(8) 0.146(11) 0.033(8) 0.001(7) 0.016(6)
C31 0.084(7) 0.073(7) 0.061(7) 0.005(6) -0.010(5) 0.025(6)
C32 0.134(11) 0.096(9) 0.095(10) -0.013(8) 0.007(8) 0.023(9)
C33 0.149(12) 0.095(9) 0.067(8) -0.002(7) -0.010(8) 0.028(8)
C34 0.115(10) 0.101(9) 0.070(7) -0.006(7) 0.004(7) -0.002(8)
C35 0.076(7) 0.081(7) 0.077(8) -0.009(6) 0.002(6) 0.001(6)
C36 0.078(7) 0.068(7) 0.067(7) -0.007(5) 0.008(6) 0.002(5)
C37 0.080(8) 0.080(7) 0.080(7) 0.009(6) 0.014(6) -0.006(6)
C38 0.094(9) 0.086(8) 0.090(8) -0.009(6) 0.038(7) -0.021(6)
C39 0.073(8) 0.099(9) 0.120(9) -0.018(7) 0.041(7) -0.016(7)
C40 0.072(8) 0.123(11) 0.106(9) 0.008(8) 0.025(7) -0.002(8)
C41 0.078(9) 0.104(10) 0.106(9) -0.004(8) 0.012(7) -0.020(7)
C42 0.069(8) 0.090(8) 0.099(8) -0.009(6) 0.005(6) -0.010(6)
C1S 0.097(8) 0.077(7) 0.088(8) -0.005(6) 0.025(6) 0.007(6)
Cl3 0.106(2) 0.126(3) 0.115(2) 0.020(2) 0.021(2) 0.008(2)
Cl4 0.0683(18) 0.134(3) 0.110(2) 0.0114(19) 0.0090(16) 0.0005(17)
Cl5 0.0671(18) 0.127(3) 0.119(2) 0.0089(19) 0.0176(17) 0.0075(16)
C1E 0.148(8) 0.162(8) 0.110(6) -0.001(5) 0.025(6) 0.028(6)
C2E 0.148(8) 0.162(8) 0.110(6) -0.001(5) 0.025(6) 0.028(6)
C3E 0.148(8) 0.162(8) 0.110(6) -0.001(5) 0.025(6) 0.028(6)
C4E 0.148(8) 0.162(8) 0.110(6) -0.001(5) 0.025(6) 0.028(6)
C5E 0.148(8) 0.162(8) 0.110(6) -0.001(5) 0.025(6) 0.028(6)
C6E 0.148(8) 0.162(8) 0.110(6) -0.001(5) 0.025(6) 0.028(6)

loop_
_atom_type_symbol
_atom_type_description
_atom_type_scat_dispersion_real
_atom_type_scat_dispersion_imag
_atom_type_scat_source
C C 0.0181 0.0091 'International Tables Vol C Tables 4.2.6.8 and 6.1.1.4'
H H 0.0000 0.0000 'International Tables Vol C Tables 4.2.6.8 and 6.1.1.4'
N N 0.0311 0.0180 'International Tables Vol C Tables 4.2.6.8 and 6.1.1.4'
O O 0.0492 0.0322 'International Tables Vol C Tables 4.2.6.8 and 6.1.1.4'
Cl Cl 0.2398 0.3114 'International Tables Vol C Tables 4.2.6.8 and 6.1.1.4'
Ru Ru -0.5042 1.5494 'International Tables Vol C Tables 4.2.6.8 and 6.1.1.4'

loop_
_geom_angle_atom_site_label_1
_geom_angle_atom_site_label_2
_geom_angle_atom_site_label_3
_geom_angle
_geom_angle_site_symmetry_1
_geom_angle_site_symmetry_3
_geom_angle_publ_flag
C1a Ru C2a 89.7(4) . . ?
C1a Ru N6 92.7(4) . 3_666 ?
C2a Ru N6 176.6(4) . 3_666 ?
C1a Ru N5 177.7(3) . . ?
C2a Ru N5 92.4(4) . . ?
N6 Ru N5 85.2(3) 3_666 . ?
C1a Ru Cl2 90.6(3) . . ?
C2a Ru Cl2 89.2(3) . . ?
N6 Ru Cl2 88.3(2) 3_666 . ?
N5 Ru Cl2 88.7(2) . . ?
C1a Ru Cl1 91.7(3) . . ?
C2a Ru Cl1 93.6(3) . . ?
N6 Ru Cl1 88.8(2) 3_666 . ?
N5 Ru Cl1 88.8(2) . . ?
Cl2 Ru Cl1 176.35(8) . . ?
O1a C1a Ru 177.7(9) . . ?
O2a C2a Ru 177.0(10) . . ?
C1 N1 C4 103.9(8) . . ?
C6 N2 C9 108.7(9) . . ?
C14 N3 C11 105.9(9) . . ?
C16 N4 C19 111.4(8) . . ?
C22 N5 C23 118.6(8) . . ?
C22 N5 Ru 119.9(7) . . ?
C23 N5 Ru 121.5(6) . . ?
C28 N6 C27 119.1(9) . . ?
C28 N6 Ru 122.9(7) . 3_666 ?
C27 N6 Ru 117.9(7) . 3_666 ?
N1 C1 C2 112.3(8) . . ?
N1 C1 C20 122.9(9) . . ?
C2 C1 C20 124.7(9) . . ?
C3 C2 C1 107.1(9) . . ?
C2 C3 C4 106.7(9) . . ?
C5 C4 N1 125.1(10) . . ?
C5 C4 C3 125.1(10) . . ?
N1 C4 C3 109.8(8) . . ?
C4 C5 C6 126.8(10) . . ?
C4 C5 C26 116.9(10) . . ?
C6 C5 C26 116.3(9) . . ?
N2 C6 C5 126.5(9) . . ?
N2 C6 C7 108.1(11) . . ?
C5 C6 C7 125.4(11) . . ?
C8 C7 C6 106.9(11) . . ?
C7 C8 C9 109.2(11) . . ?
N2 C9 C8 107.1(11) . . ?
N2 C9 C10 124.0(10) . . ?
C8 C9 C10 128.9(11) . . ?
C11 C10 C9 125.1(10) . . ?
C11 C10 C31 118.0(11) . . ?
C9 C10 C31 116.8(10) . . ?
C10 C11 N3 125.5(11) . . ?
C10 C11 C12 124.8(10) . . ?
N3 C11 C12 109.7(9) . . ?
C13 C12 C11 108.1(10) . . ?
C12 C13 C14 105.2(11) . . ?
N3 C14 C15 127.9(10) . . ?
N3 C14 C13 110.9(9) . . ?
C15 C14 C13 121.2(11) . . ?
C16 C15 C14 123.5(10) . . ?
C16 C15 C37 117.2(9) . . ?
C14 C15 C37 119.1(10) . . ?
N4 C16 C15 128.6(9) . . ?
N4 C16 C17 106.5(9) . . ?
C15 C16 C17 124.9(10) . . ?
C18 C17 C16 107.7(9) . . ?
C17 C18 C19 107.9(9) . . ?
C20 C19 N4 126.9(9) . . ?
C20 C19 C18 126.6(10) . . ?
N4 C19 C18 106.5(9) . . ?
C19 C20 C1 124.8(9) . . ?
C19 C20 C21 118.5(8) . . ?
C1 C20 C21 116.5(9) . . ?
C25 C21 C22 116.0(9) . . ?
C25 C21 C20 124.1(9) . . ?
C22 C21 C20 119.9(9) . . ?
N5 C22 C21 123.5(9) . . ?
N5 C23 C24 122.5(9) . . ?
C23 C24 C25 119.0(10) . . ?
C21 C25 C24 120.2(9) . . ?
C30 C26 C27 116.2(10) . . ?
C30 C26 C5 124.3(10) . . ?
C27 C26 C5 119.5(10) . . ?
N6 C27 C26 123.4(10) . . ?
N6 C28 C29 122.0(11) . . ?
C28 C29 C30 118.9(12) . . ?
C26 C30 C29 120.2(10) . . ?
C32 C31 C36 118.3(10) . . ?
C32 C31 C10 120.3(10) . . ?
C36 C31 C10 121.2(9) . . ?
C31 C32 C33 121.4(12) . . ?
C34 C33 C32 118.2(12) . . ?
C35 C34 C33 119.6(11) . . ?
C34 C35 C36 120.8(11) . . ?
C35 C36 C31 121.4(10) . . ?
C38 C37 C42 117.4(11) . . ?
C38 C37 C15 120.6(10) . . ?
C42 C37 C15 121.9(11) . . ?
C39 C38 C37 122.2(11) . . ?
C40 C39 C38 118.3(12) . . ?
C39 C40 C41 121.9(12) . . ?
C40 C41 C42 119.1(11) . . ?
C41 C42 C37 120.9(12) . . ?
Cl4 C1S Cl5 113.1(7) . . ?
Cl4 C1S Cl3 110.5(7) . . ?
Cl5 C1S Cl3 110.9(6) . . ?
C3E C2E C1E 116.1 . . ?
C4E C3E C2E 114.6 . . ?
C3E C4E C5E 117.7 . . ?
C6E C5E C4E 116.2 . . ?

loop_
_geom_bond_atom_site_label_1
_geom_bond_atom_site_label_2
_geom_bond_distance
_geom_bond_site_symmetry_2
_geom_bond_publ_flag
Ru C1a 1.877(12) . ?
Ru C2a 1.884(12) . ?
Ru N6 2.140(8) 3_666 ?
Ru N5 2.171(8) . ?
Ru Cl2 2.378(3) . ?
Ru Cl1 2.393(3) . ?
C1a O1a 1.126(11) . ?
C2a O2a 1.112(11) . ?
N1 C1 1.386(12) . ?
N1 C4 1.400(13) . ?
N2 C6 1.373(14) . ?
N2 C9 1.397(14) . ?
N3 C14 1.352(13) . ?
N3 C11 1.403(13) . ?
N4 C16 1.355(13) . ?
N4 C19 1.389(13) . ?
N5 C22 1.320(12) . ?
N5 C23 1.343(12) . ?
N6 C28 1.337(13) . ?
N6 C27 1.343(13) . ?
N6 Ru 2.140(8) 3_666 ?
C1 C2 1.410(14) . ?
C1 C20 1.437(14) . ?
C2 C3 1.361(14) . ?
C3 C4 1.456(15) . ?
C4 C5 1.390(14) . ?
C5 C6 1.401(15) . ?
C5 C26 1.476(15) . ?
C6 C7 1.433(15) . ?
C7 C8 1.368(18) . ?
C8 C9 1.411(16) . ?
C9 C10 1.415(16) . ?
C10 C11 1.400(15) . ?
C10 C31 1.491(15) . ?
C11 C12 1.463(16) . ?
C12 C13 1.347(15) . ?
C13 C14 1.509(15) . ?
C14 C15 1.412(15) . ?
C15 C16 1.381(15) . ?
C15 C37 1.490(15) . ?
C16 C17 1.477(15) . ?
C17 C18 1.369(15) . ?
C18 C19 1.454(14) . ?
C19 C20 1.384(14) . ?
C20 C21 1.479(14) . ?
C21 C25 1.374(14) . ?
C21 C22 1.421(13) . ?
C23 C24 1.350(13) . ?
C24 C25 1.402(15) . ?
C26 C30 1.391(16) . ?
C26 C27 1.426(14) . ?
C28 C29 1.396(16) . ?
C29 C30 1.406(18) . ?
C31 C32 1.362(16) . ?
C31 C36 1.365(14) . ?
C32 C33 1.399(17) . ?
C33 C34 1.386(17) . ?
C34 C35 1.358(16) . ?
C35 C36 1.359(14) . ?
C37 C38 1.393(15) . ?
C37 C42 1.393(15) . ?
C38 C39 1.374(16) . ?
C39 C40 1.366(17) . ?
C40 C41 1.375(17) . ?
C41 C42 1.378(17) . ?
C1S Cl4 1.724(12) . ?
C1S Cl5 1.743(12) . ?
C1S Cl3 1.760(12) . ?
C1E C2E 1.4992 . ?
C2E C3E 1.4878 . ?
C3E C4E 1.4247 . ?
C4E C5E 1.5529 . ?
C5E C6E 1.4291 . ?

loop_
_geom_torsion_atom_site_label_1
_geom_torsion_atom_site_label_2
_geom_torsion_atom_site_label_3
_geom_torsion_atom_site_label_4
_geom_torsion
_geom_torsion_site_symmetry_1
_geom_torsion_site_symmetry_2
_geom_torsion_site_symmetry_3
_geom_torsion_site_symmetry_4
_geom_torsion_publ_flag
C2a Ru C1a O1a -142(24) . . . . ?
N6 Ru C1a O1a 35(24) 3_666 . . . ?
N5 Ru C1a O1a 20(31) . . . . ?
Cl2 Ru C1a O1a -53(24) . . . . ?
Cl1 Ru C1a O1a 124(24) . . . . ?
C1a Ru C2a O2a 56(18) . . . . ?
N6 Ru C2a O2a -78(19) 3_666 . . . ?
N5 Ru C2a O2a -123(18) . . . . ?
Cl2 Ru C2a O2a -35(18) . . . . ?
Cl1 Ru C2a O2a 148(18) . . . . ?
C1a Ru N5 C22 72(10) . . . . ?
C2a Ru N5 C22 -125.8(7) . . . . ?
N6 Ru N5 C22 56.6(7) 3_666 . . . ?
Cl2 Ru N5 C22 145.0(7) . . . . ?
Cl1 Ru N5 C22 -32.2(6) . . . . ?
C1a Ru N5 C23 -108(10) . . . . ?
C2a Ru N5 C23 54.7(7) . . . . ?
N6 Ru N5 C23 -122.9(7) 3_666 . . . ?
Cl2 Ru N5 C23 -34.5(6) . . . . ?
Cl1 Ru N5 C23 148.2(7) . . . . ?
C4 N1 C1 C2 -4.1(10) . . . . ?
C4 N1 C1 C20 174.3(9) . . . . ?
N1 C1 C2 C3 3.4(11) . . . . ?
C20 C1 C2 C3 -175.0(10) . . . . ?
C1 C2 C3 C4 -1.1(11) . . . . ?
C1 N1 C4 C5 -175.7(10) . . . . ?
C1 N1 C4 C3 3.3(10) . . . . ?
C2 C3 C4 C5 177.6(10) . . . . ?
C2 C3 C4 N1 -1.5(11) . . . . ?
N1 C4 C5 C6 -7.7(17) . . . . ?
C3 C4 C5 C6 173.4(10) . . . . ?
N1 C4 C5 C26 170.8(9) . . . . ?
C3 C4 C5 C26 -8.1(15) . . . . ?
C9 N2 C6 C5 -179.3(9) . . . . ?
C9 N2 C6 C7 0.7(12) . . . . ?
C4 C5 C6 N2 -2.4(17) . . . . ?
C26 C5 C6 N2 179.1(9) . . . . ?
C4 C5 C6 C7 177.7(11) . . . . ?
C26 C5 C6 C7 -0.8(16) . . . . ?
N2 C6 C7 C8 0.7(13) . . . . ?
C5 C6 C7 C8 -179.3(10) . . . . ?
C6 C7 C8 C9 -1.9(14) . . . . ?
C6 N2 C9 C8 -1.8(12) . . . . ?
C6 N2 C9 C10 179.5(9) . . . . ?
C7 C8 C9 N2 2.3(13) . . . . ?
C7 C8 C9 C10 -179.0(11) . . . . ?
N2 C9 C10 C11 4.0(17) . . . . ?
C8 C9 C10 C11 -174.5(11) . . . . ?
N2 C9 C10 C31 -177.2(9) . . . . ?
C8 C9 C10 C31 4.3(17) . . . . ?
C9 C10 C11 N3 4.9(16) . . . . ?
C31 C10 C11 N3 -173.9(9) . . . . ?
C9 C10 C11 C12 -176.3(10) . . . . ?
C31 C10 C11 C12 4.9(15) . . . . ?
C14 N3 C11 C10 175.0(10) . . . . ?
C14 N3 C11 C12 -4.0(11) . . . . ?
C10 C11 C12 C13 -174.8(10) . . . . ?
N3 C11 C12 C13 4.1(12) . . . . ?
C11 C12 C13 C14 -2.5(11) . . . . ?
C11 N3 C14 C15 -175.7(10) . . . . ?
C11 N3 C14 C13 2.4(11) . . . . ?
C12 C13 C14 N3 0.1(12) . . . . ?
C12 C13 C14 C15 178.3(9) . . . . ?
N3 C14 C15 C16 -4.5(16) . . . . ?
C13 C14 C15 C16 177.6(9) . . . . ?
N3 C14 C15 C37 169.2(10) . . . . ?
C13 C14 C15 C37 -8.8(14) . . . . ?
C19 N4 C16 C15 179.1(9) . . . . ?
C19 N4 C16 C17 -0.6(11) . . . . ?
C14 C15 C16 N4 -7.9(16) . . . . ?
C37 C15 C16 N4 178.4(9) . . . . ?
C14 C15 C16 C17 171.8(9) . . . . ?
C37 C15 C16 C17 -1.9(14) . . . . ?
N4 C16 C17 C18 1.1(11) . . . . ?
C15 C16 C17 C18 -178.7(10) . . . . ?
C16 C17 C18 C19 -1.1(11) . . . . ?
C16 N4 C19 C20 178.6(9) . . . . ?
C16 N4 C19 C18 0.0(11) . . . . ?
C17 C18 C19 C20 -177.9(10) . . . . ?
C17 C18 C19 N4 0.7(11) . . . . ?
N4 C19 C20 C1 9.4(16) . . . . ?
C18 C19 C20 C1 -172.2(10) . . . . ?
N4 C19 C20 C21 -176.0(9) . . . . ?
C18 C19 C20 C21 2.4(15) . . . . ?
N1 C1 C20 C19 5.6(15) . . . . ?
C2 C1 C20 C19 -176.2(10) . . . . ?
N1 C1 C20 C21 -169.1(9) . . . . ?
C2 C1 C20 C21 9.1(14) . . . . ?
C19 C20 C21 C25 -125.4(10) . . . . ?
C1 C20 C21 C25 49.7(13) . . . . ?
C19 C20 C21 C22 52.5(13) . . . . ?
C1 C20 C21 C22 -132.5(9) . . . . ?
C23 N5 C22 C21 -2.2(13) . . . . ?
Ru N5 C22 C21 178.3(7) . . . . ?
C25 C21 C22 N5 2.6(13) . . . . ?
C20 C21 C22 N5 -175.4(8) . . . . ?
C22 N5 C23 C24 -1.1(13) . . . . ?
Ru N5 C23 C24 178.5(7) . . . . ?
N5 C23 C24 C25 3.7(14) . . . . ?
C22 C21 C25 C24 0.1(13) . . . . ?
C20 C21 C25 C24 178.0(9) . . . . ?
C23 C24 C25 C21 -3.1(14) . . . . ?
C4 C5 C26 C30 -66.0(15) . . . . ?
C6 C5 C26 C30 112.7(13) . . . . ?
C4 C5 C26 C27 114.7(11) . . . . ?
C6 C5 C26 C27 -66.6(13) . . . . ?
C28 N6 C27 C26 -2.0(15) . . . . ?
Ru N6 C27 C26 178.6(7) 3_666 . . . ?
C30 C26 C27 N6 3.3(15) . . . . ?
C5 C26 C27 N6 -177.4(9) . . . . ?
C27 N6 C28 C29 0.5(17) . . . . ?
Ru N6 C28 C29 179.8(9) 3_666 . . . ?
N6 C28 C29 C30 0(2) . . . . ?
C27 C26 C30 C29 -3.0(18) . . . . ?
C5 C26 C30 C29 177.7(12) . . . . ?
C28 C29 C30 C26 2(2) . . . . ?
C11 C10 C31 C32 -121.9(13) . . . . ?
C9 C10 C31 C32 59.3(16) . . . . ?
C11 C10 C31 C36 63.1(15) . . . . ?
C9 C10 C31 C36 -115.8(12) . . . . ?
C36 C31 C32 C33 -4(2) . . . . ?
C10 C31 C32 C33 -179.6(13) . . . . ?
C31 C32 C33 C34 0(2) . . . . ?
C32 C33 C34 C35 4(2) . . . . ?
C33 C34 C35 C36 -3.8(19) . . . . ?
C34 C35 C36 C31 -0.9(17) . . . . ?
C32 C31 C36 C35 4.9(18) . . . . ?
C10 C31 C36 C35 -179.9(11) . . . . ?
C16 C15 C37 C38 108.9(12) . . . . ?
C14 C15 C37 C38 -65.1(13) . . . . ?
C16 C15 C37 C42 -68.0(14) . . . . ?
C14 C15 C37 C42 117.9(12) . . . . ?
C42 C37 C38 C39 -0.2(17) . . . . ?
C15 C37 C38 C39 -177.3(11) . . . . ?
C37 C38 C39 C40 -2.4(18) . . . . ?
C38 C39 C40 C41 1.9(19) . . . . ?
C39 C40 C41 C42 1(2) . . . . ?
C40 C41 C42 C37 -4.1(19) . . . . ?
C38 C37 C42 C41 3.5(17) . . . . ?
C15 C37 C42 C41 -179.4(11) . . . . ?
C1E C2E C3E C4E -175.6 . . . . ?
C2E C3E C4E C5E -178.0 . . . . ?
C3E C4E C5E C6E -173.3 . . . . ?
